data_2240747
loop_
_publ_author_name
'Kerr, Jamie R.'
'Trembleau, Laurent'
'Storey, John M. D.'
'Wardell, James L.'
'Harrison, William T. A.'

_publ_section_title
;
 Crystal structures of four indole derivatives as possible cannabinoid
 allosteric antagonists
;
_journal_coeditor_code LH5763
_journal_issue 6
_journal_name_full 'Acta Crystallographica Section E'
_journal_page_first 654
_journal_page_last 659
_journal_paper_doi 10.1107/S2056989015008476
_journal_volume 71
_journal_year 2015
_chemical_formula_iupac 'C25 H22 Cl N O2'
_chemical_formula_moiety 'C25 H22 Cl N O2'
_chemical_formula_sum 'C25 H22 Cl N O2'
_chemical_formula_weight 403.89
_chemical_name_systematic
;
Ethyl 3-(5-chloro-2-phenyl-1<i>H</i>-indol-3-yl)-3-phenylpropanoate
;
_space_group_IT_number 60
_symmetry_cell_setting orthorhombic
_symmetry_space_group_name_Hall '-P 2n 2ab'
_symmetry_space_group_name_H-M 'P b c n'
_atom_sites_solution_hydrogens geom
_atom_sites_solution_primary direct
_atom_sites_solution_secondary difmap
_audit_creation_method SHELXL-97
_cell_angle_alpha 90.00
_cell_angle_beta 90.00
_cell_angle_gamma 90.00
_cell_formula_units_Z 8
_cell_length_a 10.1558(7)
_cell_length_b 12.1446(9)
_cell_length_c 33.605(2)
_cell_measurement_temperature 100(2)
_cell_measurement_theta_max 27.5
_cell_measurement_theta_min 2.6
_cell_volume 4144.8(5)
_computing_cell_refinement
;
CrystalClear (Rigaku, 2012)
;
_computing_data_collection
;
CrystalClear (Rigaku, 2012)
;
_computing_data_reduction
;
CrystalClear (Rigaku, 2012)
;
_computing_molecular_graphics
;
ORTEP-3 for Windows (Farrugia, 2012)
;
_computing_publication_material
;
publCIF (Westrip, 2010)
;
_computing_structure_refinement
;
SHELXL97 (Sheldrick, 2008)
;
_computing_structure_solution
;
SHELXS97 (Sheldrick, 2008)
;
_diffrn_ambient_temperature 100(2)
_diffrn_measured_fraction_theta_full 0.996
_diffrn_measured_fraction_theta_max 0.996
_diffrn_measurement_device_type 'Rigaku Mercury CCD'
_diffrn_measurement_method \w
_diffrn_radiation_monochromator graphite
_diffrn_radiation_source 'fine-focus sealed tube'
_diffrn_radiation_type MoK\a
_diffrn_radiation_wavelength 0.71075
_diffrn_reflns_av_R_equivalents 0.0787
_diffrn_reflns_av_sigmaI/netI 0.0408
_diffrn_reflns_limit_h_max 13
_diffrn_reflns_limit_h_min -10
_diffrn_reflns_limit_k_max 15
_diffrn_reflns_limit_k_min -15
_diffrn_reflns_limit_l_max 43
_diffrn_reflns_limit_l_min -27
_diffrn_reflns_number 27690
_diffrn_reflns_theta_full 27.44
_diffrn_reflns_theta_max 27.44
_diffrn_reflns_theta_min 2.61
_diffrn_standards_decay_% 0
_exptl_absorpt_coefficient_mu 0.205
_exptl_absorpt_correction_type none
_exptl_crystal_colour colourless
_exptl_crystal_density_diffrn 1.294
_exptl_crystal_density_method 'not measured'
_exptl_crystal_description block
_exptl_crystal_F_000 1696
_exptl_crystal_size_max 0.22
_exptl_crystal_size_mid 0.19
_exptl_crystal_size_min 0.07
_refine_diff_density_max 0.539
_refine_diff_density_min -0.245
_refine_ls_extinction_method none
_refine_ls_goodness_of_fit_ref 1.051
_refine_ls_hydrogen_treatment mixed
_refine_ls_matrix_type full
_refine_ls_number_parameters 266
_refine_ls_number_reflns 4720
_refine_ls_number_restraints 0
_refine_ls_restrained_S_all 1.051
_refine_ls_R_factor_all 0.0657
_refine_ls_R_factor_gt 0.0528
_refine_ls_shift/su_max 0.000
_refine_ls_shift/su_mean 0.000
_refine_ls_structure_factor_coef Fsqd
_refine_ls_weighting_details 'calc w=1/[\s^2^(Fo^2^)+(0.0961P)^2^+0.2647P] where P=(Fo^2^+2Fc^2^)/3'
_refine_ls_weighting_scheme calc
_refine_ls_wR_factor_gt 0.1428
_refine_ls_wR_factor_ref 0.1528
_reflns_number_gt 3714
_reflns_number_total 4720
_reflns_threshold_expression I>2\s(I)
_cod_data_source_file lh5763sup1.cif
_cod_data_source_block I
_cod_database_code 2240747

loop_
_symmetry_equiv_pos_as_xyz
'x, y, z'
'-x+1/2, -y+1/2, z+1/2'
'x+1/2, -y+1/2, -z'
'-x, y, -z+1/2'
'-x, -y, -z'
'x-1/2, y-1/2, -z-1/2'
'-x-1/2, y-1/2, z'
'x, -y, z-1/2'

loop_
_atom_site_type_symbol
_atom_site_label
_atom_site_fract_x
_atom_site_fract_y
_atom_site_fract_z
_atom_site_U_iso_or_equiv
_atom_site_adp_type
_atom_site_calc_flag
_atom_site_refinement_flags
_atom_site_occupancy
_atom_site_symmetry_multiplicity
C C1 0.54948(15) 0.29890(13) 0.09779(5) 0.0311(4) Uani d . 1 1
C C2 0.61955(17) 0.22877(13) 0.07259(5) 0.0348(4) Uani d . 1 1
H H2 0.5861 0.1603 0.0654 0.042 Uiso calc R 1 1
C C3 0.73983(18) 0.26430(14) 0.05867(5) 0.0347(4) Uani d . 1 1
H H3 0.7883 0.2201 0.0415 0.042 Uiso calc R 1 1
C C4 0.78952(16) 0.36789(14) 0.07051(5) 0.0326(4) Uani d . 1 1
C C5 0.72080(16) 0.43914(13) 0.09457(5) 0.0302(4) Uani d . 1 1
H H5 0.7557 0.5072 0.1016 0.036 Uiso calc R 1 1
C C6 0.59588(16) 0.40567(12) 0.10815(5) 0.0290(3) Uani d . 1 1
C C7 0.49436(15) 0.45698(12) 0.13159(5) 0.0281(3) Uani d . 1 1
C C8 0.39449(16) 0.38103(13) 0.13567(5) 0.0297(3) Uani d . 1 1
C C9 0.49669(15) 0.57406(12) 0.14740(5) 0.0279(3) Uani d . 1 1
H H9 0.4144 0.5860 0.1620 0.033 Uiso calc R 1 1
C C10 0.50018(16) 0.65784(13) 0.11262(5) 0.0313(4) Uani d . 1 1
H H10A 0.4879 0.7316 0.1231 0.038 Uiso calc R 1 1
H H10B 0.5857 0.6550 0.0998 0.038 Uiso calc R 1 1
C C11 0.39491(17) 0.63402(13) 0.08240(5) 0.0318(4) Uani d . 1 1
C C12 0.3469(2) 0.55713(18) 0.01910(6) 0.0457(5) Uani d . 1 1
H H12A 0.3883 0.5551 -0.0069 0.055 Uiso calc R 1 1
H H12B 0.2762 0.6108 0.0182 0.055 Uiso calc R 1 1
C C13 0.2900(2) 0.44405(18) 0.02866(7) 0.0514(5) Uani d . 1 1
H H13A 0.2238 0.4257 0.0094 0.077 Uiso calc R 1 1
H H13B 0.2515 0.4452 0.0547 0.077 Uiso calc R 1 1
H H13C 0.3590 0.3900 0.0278 0.077 Uiso calc R 1 1
C C14 0.61049(16) 0.59166(12) 0.17675(5) 0.0293(4) Uani d . 1 1
C C15 0.62031(17) 0.52108(14) 0.20950(5) 0.0354(4) Uani d . 1 1
H H15 0.5587 0.4651 0.2126 0.042 Uiso calc R 1 1
C C16 0.72023(18) 0.53266(16) 0.23754(6) 0.0408(4) Uani d . 1 1
H H16 0.7253 0.4848 0.2591 0.049 Uiso calc R 1 1
C C17 0.81262(18) 0.61658(16) 0.23304(6) 0.0415(4) Uani d . 1 1
H H17 0.8796 0.6250 0.2517 0.050 Uiso calc R 1 1
C C18 0.80455(18) 0.68715(15) 0.20092(6) 0.0403(4) Uani d . 1 1
H H18 0.8664 0.7430 0.1980 0.048 Uiso calc R 1 1
C C19 0.70415(17) 0.67531(14) 0.17278(5) 0.0350(4) Uani d . 1 1
H H19 0.6996 0.7234 0.1513 0.042 Uiso calc R 1 1
C C20 0.26765(16) 0.38379(13) 0.15729(5) 0.0312(4) Uani d . 1 1
C C21 0.17591(17) 0.46826(14) 0.15152(5) 0.0355(4) Uani d . 1 1
H H21 0.1954 0.5257 0.1342 0.043 Uiso calc R 1 1
C C22 0.05587(17) 0.46706(15) 0.17144(6) 0.0386(4) Uani d . 1 1
H H22 -0.0045 0.5234 0.1672 0.046 Uiso calc R 1 1
C C23 0.02557(18) 0.38227(15) 0.19767(5) 0.0368(4) Uani d . 1 1
H H23 -0.0548 0.3817 0.2109 0.044 Uiso calc R 1 1
C C24 0.11659(17) 0.29816(14) 0.20392(5) 0.0363(4) Uani d . 1 1
H H24 0.0973 0.2416 0.2216 0.044 Uiso calc R 1 1
C C25 0.23610(17) 0.29836(14) 0.18378(5) 0.0339(4) Uani d . 1 1
H H25 0.2957 0.2414 0.1879 0.041 Uiso calc R 1 1
N N1 0.42951(14) 0.28435(11) 0.11609(5) 0.0324(3) Uani d . 1 1
H H1 0.3687(19) 0.2319(17) 0.1108(6) 0.039 Uiso d . 1 1
O O1 0.44406(12) 0.59120(10) 0.04889(4) 0.0357(3) Uani d . 1 1
O O2 0.27802(12) 0.65045(10) 0.08742(4) 0.0367(3) Uani d . 1 1
Cl Cl1 0.94493(4) 0.40680(4) 0.052348(14) 0.04005(16) Uani d . 1 1

loop_
_atom_site_aniso_label
_atom_site_aniso_U_11
_atom_site_aniso_U_22
_atom_site_aniso_U_33
_atom_site_aniso_U_12
_atom_site_aniso_U_13
_atom_site_aniso_U_23
C1 0.0296(8) 0.0234(7) 0.0403(9) 0.0003(6) -0.0034(7) -0.0012(6)
C2 0.0384(9) 0.0222(7) 0.0438(9) 0.0028(7) -0.0050(7) -0.0056(7)
C3 0.0378(9) 0.0279(8) 0.0384(9) 0.0066(7) -0.0033(7) -0.0055(7)
C4 0.0291(8) 0.0288(8) 0.0400(9) 0.0027(7) -0.0020(7) 0.0033(7)
C5 0.0322(9) 0.0218(7) 0.0368(9) 0.0001(6) -0.0032(7) -0.0004(6)
C6 0.0305(8) 0.0203(7) 0.0362(9) 0.0024(6) -0.0034(7) -0.0002(6)
C7 0.0284(8) 0.0205(7) 0.0353(8) 0.0014(6) -0.0024(6) 0.0001(6)
C8 0.0305(8) 0.0214(7) 0.0371(8) 0.0015(6) -0.0038(7) -0.0013(6)
C9 0.0282(8) 0.0193(7) 0.0361(9) 0.0007(6) 0.0006(6) -0.0003(6)
C10 0.0333(9) 0.0211(7) 0.0393(9) 0.0001(6) 0.0021(7) 0.0021(6)
C11 0.0368(9) 0.0208(7) 0.0378(9) 0.0050(7) 0.0013(7) 0.0033(6)
C12 0.0416(10) 0.0577(12) 0.0379(10) 0.0153(9) -0.0057(8) -0.0072(8)
C13 0.0528(12) 0.0515(12) 0.0500(12) -0.0075(10) -0.0030(9) -0.0182(9)
C14 0.0277(8) 0.0225(7) 0.0377(9) 0.0033(6) 0.0010(7) -0.0047(6)
C15 0.0336(9) 0.0286(8) 0.0439(10) 0.0017(7) -0.0009(7) -0.0007(7)
C16 0.0403(10) 0.0397(10) 0.0423(10) 0.0072(8) -0.0026(8) -0.0012(8)
C17 0.0316(9) 0.0462(11) 0.0466(11) 0.0064(8) -0.0068(8) -0.0120(8)
C18 0.0313(9) 0.0345(9) 0.0551(11) -0.0032(7) 0.0005(8) -0.0108(8)
C19 0.0352(9) 0.0257(8) 0.0441(10) -0.0017(7) 0.0003(7) -0.0033(7)
C20 0.0303(8) 0.0251(8) 0.0382(9) -0.0029(6) -0.0030(7) -0.0034(6)
C21 0.0337(9) 0.0290(8) 0.0439(10) 0.0004(7) -0.0009(7) 0.0020(7)
C22 0.0347(9) 0.0342(9) 0.0468(10) 0.0034(7) -0.0016(7) -0.0022(8)
C23 0.0316(8) 0.0375(9) 0.0414(9) -0.0049(7) 0.0034(7) -0.0071(7)
C24 0.0414(10) 0.0283(8) 0.0392(9) -0.0064(7) 0.0024(7) -0.0013(7)
C25 0.0354(9) 0.0245(8) 0.0419(9) -0.0013(7) 0.0002(7) -0.0026(7)
N1 0.0301(7) 0.0215(6) 0.0456(8) -0.0030(6) -0.0016(6) -0.0043(6)
O1 0.0335(7) 0.0377(7) 0.0359(7) 0.0078(5) 0.0000(5) -0.0013(5)
O2 0.0353(7) 0.0326(6) 0.0422(7) 0.0083(5) 0.0009(5) -0.0009(5)
Cl1 0.0337(3) 0.0348(3) 0.0517(3) 0.00319(17) 0.00755(18) 0.00006(18)

loop_
_atom_type_symbol
_atom_type_description
_atom_type_scat_dispersion_real
_atom_type_scat_dispersion_imag
_atom_type_scat_source
C C 0.0033 0.0016 'International Tables Vol C Tables 4.2.6.8 and 6.1.1.4'
H H 0.0000 0.0000 'International Tables Vol C Tables 4.2.6.8 and 6.1.1.4'
N N 0.0061 0.0033 'International Tables Vol C Tables 4.2.6.8 and 6.1.1.4'
O O 0.0106 0.0060 'International Tables Vol C Tables 4.2.6.8 and 6.1.1.4'
Cl Cl 0.1484 0.1585 'International Tables Vol C Tables 4.2.6.8 and 6.1.1.4'

loop_
_geom_angle_atom_site_label_1
_geom_angle_atom_site_label_2
_geom_angle_atom_site_label_3
_geom_angle
N1 C1 C2 130.09(15)
N1 C1 C6 107.52(14)
C2 C1 C6 122.38(16)
C3 C2 C1 117.83(15)
C3 C2 H2 121.1
C1 C2 H2 121.1
C2 C3 C4 120.02(16)
C2 C3 H3 120.0
C4 C3 H3 120.0
C5 C4 C3 123.02(16)
C5 C4 Cl1 119.41(13)
C3 C4 Cl1 117.56(13)
C4 C5 C6 117.79(15)
C4 C5 H5 121.1
C6 C5 H5 121.1
C5 C6 C1 118.83(15)
C5 C6 C7 134.25(14)
C1 C6 C7 106.92(14)
C8 C7 C6 106.98(14)
C8 C7 C9 127.13(14)
C6 C7 C9 125.86(14)
C7 C8 N1 109.24(14)
C7 C8 C20 132.44(15)
N1 C8 C20 118.27(14)
C7 C9 C14 111.54(12)
C7 C9 C10 110.58(13)
C14 C9 C10 112.09(13)
C7 C9 H9 107.5
C14 C9 H9 107.5
C10 C9 H9 107.5
C11 C10 C9 111.53(13)
C11 C10 H10A 109.3
C9 C10 H10A 109.3
C11 C10 H10B 109.3
C9 C10 H10B 109.3
H10A C10 H10B 108.0
O2 C11 O1 123.06(16)
O2 C11 C10 124.70(16)
O1 C11 C10 112.24(14)
O1 C12 C13 111.45(16)
O1 C12 H12A 109.3
C13 C12 H12A 109.3
O1 C12 H12B 109.3
C13 C12 H12B 109.3
H12A C12 H12B 108.0
C12 C13 H13A 109.5
C12 C13 H13B 109.5
H13A C13 H13B 109.5
C12 C13 H13C 109.5
H13A C13 H13C 109.5
H13B C13 H13C 109.5
C19 C14 C15 118.16(16)
C19 C14 C9 123.52(15)
C15 C14 C9 118.31(14)
C16 C15 C14 121.52(17)
C16 C15 H15 119.2
C14 C15 H15 119.2
C15 C16 C17 119.43(17)
C15 C16 H16 120.3
C17 C16 H16 120.3
C18 C17 C16 119.92(17)
C18 C17 H17 120.0
C16 C17 H17 120.0
C17 C18 C19 120.54(17)
C17 C18 H18 119.7
C19 C18 H18 119.7
C18 C19 C14 120.43(17)
C18 C19 H19 119.8
C14 C19 H19 119.8
C21 C20 C25 118.54(16)
C21 C20 C8 121.89(15)
C25 C20 C8 119.56(15)
C22 C21 C20 120.60(17)
C22 C21 H21 119.7
C20 C21 H21 119.7
C23 C22 C21 120.47(17)
C23 C22 H22 119.8
C21 C22 H22 119.8
C22 C23 C24 119.46(17)
C22 C23 H23 120.3
C24 C23 H23 120.3
C25 C24 C23 120.31(16)
C25 C24 H24 119.8
C23 C24 H24 119.8
C24 C25 C20 120.62(16)
C24 C25 H25 119.7
C20 C25 H25 119.7
C1 N1 C8 109.21(13)
C1 N1 H1 127.3(13)
C8 N1 H1 120.8(13)
C11 O1 C12 115.72(14)

loop_
_geom_bond_atom_site_label_1
_geom_bond_atom_site_label_2
_geom_bond_distance
C1 N1 1.376(2)
C1 C2 1.396(2)
C1 C6 1.423(2)
C2 C3 1.377(3)
C2 H2 0.9300
C3 C4 1.413(2)
C3 H3 0.9300
C4 C5 1.375(2)
C4 Cl1 1.7569(18)
C5 C6 1.408(2)
C5 H5 0.9300
C6 C7 1.439(2)
C7 C8 1.378(2)
C7 C9 1.518(2)
C8 N1 1.392(2)
C8 C20 1.479(2)
C9 C14 1.535(2)
C9 C10 1.550(2)
C9 H9 0.9800
C10 C11 1.503(2)
C10 H10A 0.9700
C10 H10B 0.9700
C11 O2 1.216(2)
C11 O1 1.337(2)
C12 O1 1.465(2)
C12 C13 1.524(3)
C12 H12A 0.9700
C12 H12B 0.9700
C13 H13A 0.9600
C13 H13B 0.9600
C13 H13C 0.9600
C14 C19 1.398(2)
C14 C15 1.398(2)
C15 C16 1.392(3)
C15 H15 0.9300
C16 C17 1.394(3)
C16 H16 0.9300
C17 C18 1.381(3)
C17 H17 0.9300
C18 C19 1.398(3)
C18 H18 0.9300
C19 H19 0.9300
C20 C21 1.399(2)
C20 C25 1.404(2)
C21 C22 1.391(2)
C21 H21 0.9300
C22 C23 1.390(3)
C22 H22 0.9300
C23 C24 1.393(3)
C23 H23 0.9300
C24 C25 1.390(2)
C24 H24 0.9300
C25 H25 0.9300
N1 H1 0.91(2)

loop_
_geom_hbond_atom_site_label_D
_geom_hbond_atom_site_label_H
_geom_hbond_atom_site_label_A
_geom_hbond_site_symmetry_A
_geom_hbond_distance_DH
_geom_hbond_distance_HA
_geom_hbond_distance_DA
_geom_hbond_angle_DHA
C21 H21 O2 . 0.93 2.34 3.258(2) 169
N1 H1 O2 7_655 0.91(2) 1.95(2) 2.8310(18) 163.0(18)
C10 H10A Cg4 7_555 0.97 2.93 3.8022(18) 150
C12 H12A Cg2 5_665 0.97 2.97 3.702(2) 133
C16 H16 Cg4 4_655 0.93 2.78 3.643(2) 154
C19 H19 Cg2 7_655 0.93 2.96 3.7860(18) 149

loop_
_geom_torsion_atom_site_label_1
_geom_torsion_atom_site_label_2
_geom_torsion_atom_site_label_3
_geom_torsion_atom_site_label_4
_geom_torsion
N1 C1 C2 C3 -179.31(17)
C6 C1 C2 C3 2.3(3)
C1 C2 C3 C4 1.1(3)
C2 C3 C4 C5 -2.6(3)
C2 C3 C4 Cl1 178.83(13)
C3 C4 C5 C6 0.7(3)
Cl1 C4 C5 C6 179.22(12)
C4 C5 C6 C1 2.6(2)
C4 C5 C6 C7 -176.81(18)
N1 C1 C6 C5 177.11(14)
C2 C1 C6 C5 -4.2(2)
N1 C1 C6 C7 -3.36(18)
C2 C1 C6 C7 175.36(16)
C5 C6 C7 C8 -178.78(18)
C1 C6 C7 C8 1.79(18)
C5 C6 C7 C9 3.1(3)
C1 C6 C7 C9 -176.37(15)
C6 C7 C8 N1 0.44(18)
C9 C7 C8 N1 178.56(15)
C6 C7 C8 C20 177.73(17)
C9 C7 C8 C20 -4.1(3)
C8 C7 C9 C14 119.22(17)
C6 C7 C9 C14 -63.0(2)
C8 C7 C9 C10 -115.32(18)
C6 C7 C9 C10 62.5(2)
C7 C9 C10 C11 50.25(17)
C14 C9 C10 C11 175.39(13)
C9 C10 C11 O2 72.6(2)
C9 C10 C11 O1 -106.83(15)
C7 C9 C14 C19 125.93(16)
C10 C9 C14 C19 1.3(2)
C7 C9 C14 C15 -54.82(19)
C10 C9 C14 C15 -179.43(14)
C19 C14 C15 C16 -0.2(2)
C9 C14 C15 C16 -179.44(15)
C14 C15 C16 C17 0.2(3)
C15 C16 C17 C18 -0.1(3)
C16 C17 C18 C19 0.1(3)
C17 C18 C19 C14 -0.1(3)
C15 C14 C19 C18 0.1(2)
C9 C14 C19 C18 179.36(15)
C7 C8 C20 C21 53.7(3)
N1 C8 C20 C21 -129.19(18)
C7 C8 C20 C25 -127.7(2)
N1 C8 C20 C25 49.4(2)
C25 C20 C21 C22 -0.4(3)
C8 C20 C21 C22 178.19(16)
C20 C21 C22 C23 0.5(3)
C21 C22 C23 C24 0.0(3)
C22 C23 C24 C25 -0.7(3)
C23 C24 C25 C20 0.8(3)
C21 C20 C25 C24 -0.3(2)
C8 C20 C25 C24 -178.90(15)
C2 C1 N1 C8 -174.90(18)
C6 C1 N1 C8 3.69(19)
C7 C8 N1 C1 -2.61(19)
C20 C8 N1 C1 179.66(14)
O2 C11 O1 C12 -4.3(2)
C10 C11 O1 C12 175.18(14)
C13 C12 O1 C11 -81.27(19)

_cod_database_fobs_code 2240747
